data_7218264
loop_
_publ_author_name
'Nagaraju, Anugula'
'Ramulu, B. Janaki'
'Shukla, Gaurav'
'Srivastava, Abhijeet'
'Verma, Girijesh Kumar'
'Raghuvanshi, Keshav'
'Singh, Maya Shankar'

_publ_section_title
;
 Catalyst-free one-pot four-component domino reactions in water--PEG-400:
 highly efficient and convergent approach to thiazoloquinoline scaffolds
;
_journal_issue 2
_journal_name_full 'Green Chem.'
_journal_page_first 950
_journal_paper_doi 10.1039/C4GC01431F
_journal_volume 17
_journal_year 2015
_chemical_formula_moiety 'C22 H25 N O2 S'
_chemical_formula_sum 'C22 H25 N O2 S'
_chemical_formula_weight 367.49
_chemical_name_systematic
;
 ?
;
_space_group_IT_number 14
_symmetry_cell_setting monoclinic
_symmetry_space_group_name_Hall '-P 2yn'
_symmetry_space_group_name_H-M 'P 1 21/n 1'
_atom_sites_solution_hydrogens geom
_atom_sites_solution_primary direct
_atom_sites_solution_secondary difmap
_audit_creation_method SHELXL-97
_cell_angle_alpha 90.00
_cell_angle_beta 97.062(5)
_cell_angle_gamma 90.00
_cell_formula_units_Z 4
_cell_length_a 6.4263(3)
_cell_length_b 12.9536(5)
_cell_length_c 23.9037(11)
_cell_measurement_reflns_used 1925
_cell_measurement_temperature 293(2)
_cell_volume 1974.74(15)
_computing_structure_refinement 'SHELXL-97 (Sheldrick, 2008)'
_diffrn_ambient_temperature 293(2)
_diffrn_measured_fraction_theta_full 0.999
_diffrn_measured_fraction_theta_max 0.852
_diffrn_measurement_device_type 'Xcalibur, Eos'
_diffrn_measurement_method '\w scans'
_diffrn_radiation_monochromator graphite
_diffrn_radiation_source 'fine-focus sealed tube'
_diffrn_radiation_type MoK\a
_diffrn_radiation_wavelength 0.71073
_diffrn_reflns_av_R_equivalents 0.0214
_diffrn_reflns_av_sigmaI/netI 0.0420
_diffrn_reflns_limit_h_max 8
_diffrn_reflns_limit_h_min -8
_diffrn_reflns_limit_k_max 15
_diffrn_reflns_limit_k_min -16
_diffrn_reflns_limit_l_max 15
_diffrn_reflns_limit_l_min -32
_diffrn_reflns_number 8184
_diffrn_reflns_theta_full 25.00
_diffrn_reflns_theta_max 29.05
_diffrn_reflns_theta_min 3.02
_exptl_absorpt_coefficient_mu 0.179
_exptl_absorpt_correction_T_max 0.965
_exptl_absorpt_correction_T_min 0.938
_exptl_absorpt_correction_type multi-scan
_exptl_absorpt_process_details
;
CrysAlisPro, Agilent Technologies,
Version 1.171.34.49 (release 20-01-2011 CrysAlis171 .NET)
(compiled Jan 20 2011,15:58:25)
Empirical absorption correction using spherical harmonics,
 implemented in SCALE3 ABSPACK scaling algorithm.
;
_exptl_crystal_density_diffrn 1.236
_exptl_crystal_density_method 'not measured'
_exptl_crystal_F_000 784
_exptl_crystal_size_max 0.4
_exptl_crystal_size_mid 0.3
_exptl_crystal_size_min 0.2
_refine_diff_density_max 0.364
_refine_diff_density_min -0.269
_refine_diff_density_rms 0.044
_refine_ls_extinction_method none
_refine_ls_goodness_of_fit_ref 1.025
_refine_ls_hydrogen_treatment mixed
_refine_ls_matrix_type full
_refine_ls_number_parameters 235
_refine_ls_number_reflns 5272
_refine_ls_number_restraints 0
_refine_ls_restrained_S_all 1.025
_refine_ls_R_factor_all 0.0950
_refine_ls_R_factor_gt 0.0586
_refine_ls_shift/su_max 0.006
_refine_ls_shift/su_mean 0.001
_refine_ls_structure_factor_coef Fsqd
_refine_ls_weighting_details 'calc w=1/[\s^2^(Fo^2^)+(0.0652P)^2^+0.6362P] where P=(Fo^2^+2Fc^2^)/3'
_refine_ls_weighting_scheme calc
_refine_ls_wR_factor_gt 0.1367
_refine_ls_wR_factor_ref 0.1621
_reflns_number_gt 2916
_reflns_number_total 5272
_reflns_threshold_expression >2\s(I)
_cod_data_source_file c4gc01431f2.cif
_cod_data_source_block al-3
_cod_depositor_comments 'Adding full bibliography for 7218262--7218264.cif.'
_cod_database_code 7218264

loop_
_symmetry_equiv_pos_as_xyz
'x, y, z'
'-x+1/2, y+1/2, -z+1/2'
'-x, -y, -z'
'x-1/2, -y-1/2, z-1/2'

loop_
_atom_site_label
_atom_site_type_symbol
_atom_site_fract_x
_atom_site_fract_y
_atom_site_fract_z
_atom_site_U_iso_or_equiv
_atom_site_adp_type
_atom_site_occupancy
_atom_site_symmetry_multiplicity
_atom_site_calc_flag
_atom_site_refinement_flags
S S 0.29099(11) 0.30246(5) 0.24699(3) 0.0617(2) Uani 1 1 d .
N1 N 0.4584(3) 0.15358(14) 0.31011(7) 0.0436(4) Uani 1 1 d .
C12 C 0.7884(3) 0.14766(16) 0.36666(9) 0.0409(5) Uani 1 1 d .
C13 C 0.6193(3) 0.09818(16) 0.34077(8) 0.0393(5) Uani 1 1 d .
C14 C 0.4889(3) 0.25628(17) 0.29772(8) 0.0426(5) Uani 1 1 d .
C4 C 0.8010(3) 0.26412(16) 0.37032(9) 0.0419(5) Uani 1 1 d .
H4 H 0.9447 0.2848 0.3658 0.050 Uiso 1 1 calc R
C5 C 0.7532(4) 0.30128(16) 0.42800(9) 0.0425(5) Uani 1 1 d .
C16 C 0.2811(4) 0.1040(2) 0.27598(10) 0.0533(6) Uani 1 1 d .
H16A H 0.2095 0.0577 0.2991 0.064 Uiso 1 1 calc R
H16B H 0.3302 0.0643 0.2458 0.064 Uiso 1 1 calc R
C3 C 0.6546(4) 0.31126(17) 0.32224(9) 0.0436(5) Uani 1 1 d .
O1 O 0.5620(3) 0.45604(14) 0.26587(9) 0.0835(7) Uani 1 1 d .
O2 O 1.1318(3) 0.13201(14) 0.41158(9) 0.0697(5) Uani 1 1 d .
C8AA C 0.9698(4) 0.08905(18) 0.39193(10) 0.0489(6) Uani 1 1 d .
C2 C 0.6830(4) 0.41708(19) 0.30408(11) 0.0542(6) Uani 1 1 d .
C17 C 0.5938(4) -0.01663(17) 0.34197(10) 0.0507(6) Uani 1 1 d .
H17A H 0.6235 -0.0448 0.3062 0.061 Uiso 1 1 calc R
H17B H 0.4490 -0.0326 0.3461 0.061 Uiso 1 1 calc R
C19 C 0.9573(4) -0.02708(19) 0.38982(12) 0.0600(7) Uani 1 1 d .
H19A H 1.0455 -0.0550 0.4221 0.072 Uiso 1 1 calc R
H19B H 1.0129 -0.0509 0.3562 0.072 Uiso 1 1 calc R
C10 C 0.9075(4) 0.3470(2) 0.46513(11) 0.0636(7) Uani 1 1 d .
H10 H 1.0422 0.3537 0.4552 0.076 Uiso 1 1 calc R
C15 C 0.1355(4) 0.1870(2) 0.25215(12) 0.0679(8) Uani 1 1 d .
H15A H 0.0281 0.1992 0.2766 0.081 Uiso 1 1 calc R
H15B H 0.0678 0.1672 0.2152 0.081 Uiso 1 1 calc R
C8 C 0.6670(5) 0.3751(2) 0.53345(11) 0.0618(7) Uani 1 1 d .
C18 C 0.7364(4) -0.06948(18) 0.38965(10) 0.0535(6) Uani 1 1 d .
C7 C 0.5159(4) 0.3256(2) 0.49682(11) 0.0679(8) Uani 1 1 d .
H7 H 0.3826 0.3163 0.5073 0.082 Uiso 1 1 calc R
C6 C 0.5583(4) 0.2897(2) 0.44513(11) 0.0597(7) Uani 1 1 d .
H6 H 0.4529 0.2570 0.4214 0.072 Uiso 1 1 calc R
C1 C 0.8621(5) 0.4791(2) 0.33168(13) 0.0697(8) Uani 1 1 d .
H1A H 0.8593 0.5466 0.3150 0.104 Uiso 1 1 calc R
H1B H 0.9915 0.4454 0.3266 0.104 Uiso 1 1 calc R
H1C H 0.8508 0.4852 0.3712 0.104 Uiso 1 1 calc R
C9 C 0.8646(5) 0.3829(2) 0.51683(12) 0.0730(8) Uani 1 1 d .
H9 H 0.9717 0.4131 0.5411 0.088 Uiso 1 1 calc R
C21 C 0.7363(6) -0.1858(2) 0.37810(15) 0.0817(9) Uani 1 1 d .
H21A H 0.8243 -0.2200 0.4078 0.123 Uiso 1 1 calc R
H21B H 0.7887 -0.1984 0.3428 0.123 Uiso 1 1 calc R
H21C H 0.5959 -0.2119 0.3764 0.123 Uiso 1 1 calc R
C20 C 0.6558(5) -0.0489(2) 0.44621(12) 0.0773(9) Uani 1 1 d .
H20A H 0.7452 -0.0828 0.4757 0.116 Uiso 1 1 calc R
H20B H 0.5156 -0.0751 0.4451 0.116 Uiso 1 1 calc R
H20C H 0.6560 0.0240 0.4533 0.116 Uiso 1 1 calc R
C11 C 0.6179(6) 0.4182(3) 0.58931(13) 0.0991(12) Uani 1 1 d .
H11A H 0.7414 0.4497 0.6087 0.149 Uiso 1 1 calc R
H11B H 0.5725 0.3633 0.6119 0.149 Uiso 1 1 calc R
H11C H 0.5087 0.4689 0.5827 0.149 Uiso 1 1 calc R

loop_
_atom_site_aniso_label
_atom_site_aniso_U_11
_atom_site_aniso_U_22
_atom_site_aniso_U_33
_atom_site_aniso_U_23
_atom_site_aniso_U_13
_atom_site_aniso_U_12
S 0.0622(4) 0.0661(4) 0.0522(4) 0.0121(3) -0.0117(3) 0.0046(3)
N1 0.0456(10) 0.0446(10) 0.0380(9) 0.0005(8) -0.0048(8) -0.0032(9)
C12 0.0442(12) 0.0411(11) 0.0367(11) 0.0013(9) 0.0015(9) -0.0011(10)
C13 0.0442(12) 0.0414(11) 0.0317(10) 0.0007(9) 0.0026(9) -0.0016(10)
C14 0.0477(12) 0.0464(12) 0.0332(11) 0.0030(9) 0.0028(9) 0.0014(10)
C4 0.0414(12) 0.0427(12) 0.0401(11) 0.0028(9) -0.0015(9) -0.0048(10)
C5 0.0466(12) 0.0377(11) 0.0411(11) 0.0034(9) -0.0032(10) -0.0065(10)
C16 0.0501(14) 0.0606(15) 0.0458(13) -0.0095(11) -0.0068(11) -0.0074(12)
C3 0.0486(13) 0.0427(12) 0.0391(11) 0.0046(9) 0.0041(10) -0.0004(10)
O1 0.0918(15) 0.0629(12) 0.0889(15) 0.0315(11) -0.0161(12) -0.0048(11)
O2 0.0491(10) 0.0626(11) 0.0911(14) 0.0073(10) -0.0166(10) -0.0040(9)
C8AA 0.0481(14) 0.0510(13) 0.0464(13) 0.0025(11) 0.0008(11) -0.0005(11)
C2 0.0599(15) 0.0492(13) 0.0534(14) 0.0091(12) 0.0071(12) -0.0009(12)
C17 0.0627(15) 0.0441(12) 0.0437(13) 0.0016(10) -0.0005(11) -0.0079(11)
C19 0.0608(16) 0.0507(14) 0.0659(16) 0.0097(12) -0.0029(13) 0.0058(12)
C10 0.0553(15) 0.0781(18) 0.0558(15) -0.0117(14) 0.0003(12) -0.0181(14)
C15 0.0589(16) 0.0763(19) 0.0632(17) -0.0012(14) -0.0135(13) -0.0001(14)
C8 0.085(2) 0.0549(15) 0.0465(14) -0.0041(12) 0.0110(13) -0.0214(14)
C18 0.0650(16) 0.0432(13) 0.0501(14) 0.0084(11) -0.0011(12) -0.0029(12)
C7 0.0631(17) 0.089(2) 0.0542(15) -0.0075(15) 0.0163(13) -0.0196(15)
C6 0.0534(15) 0.0765(18) 0.0482(14) -0.0081(13) 0.0022(12) -0.0182(13)
C1 0.083(2) 0.0508(15) 0.0747(19) 0.0113(14) 0.0078(16) -0.0162(14)
C9 0.080(2) 0.083(2) 0.0532(16) -0.0144(14) -0.0024(15) -0.0324(17)
C21 0.102(2) 0.0471(16) 0.092(2) 0.0131(15) -0.0041(19) -0.0017(16)
C20 0.093(2) 0.086(2) 0.0527(16) 0.0178(15) 0.0101(15) -0.0085(18)
C11 0.139(3) 0.100(2) 0.0643(19) -0.0305(19) 0.038(2) -0.039(2)

loop_
_atom_type_symbol
_atom_type_description
_atom_type_scat_dispersion_real
_atom_type_scat_dispersion_imag
_atom_type_scat_source
C C 0.0033 0.0016 'International Tables Vol C Tables 4.2.6.8 and 6.1.1.4'
H H 0.0000 0.0000 'International Tables Vol C Tables 4.2.6.8 and 6.1.1.4'
N N 0.0061 0.0033 'International Tables Vol C Tables 4.2.6.8 and 6.1.1.4'
O O 0.0106 0.0060 'International Tables Vol C Tables 4.2.6.8 and 6.1.1.4'
S S 0.1246 0.1234 'International Tables Vol C Tables 4.2.6.8 and 6.1.1.4'

loop_
_geom_angle_atom_site_label_1
_geom_angle_atom_site_label_2
_geom_angle_atom_site_label_3
_geom_angle
C14 S C15 91.75(11)
C14 N1 C13 119.59(17)
C14 N1 C16 115.05(18)
C13 N1 C16 122.95(18)
C13 C12 C8AA 120.1(2)
C13 C12 C4 122.41(19)
C8AA C12 C4 117.45(19)
C12 C13 N1 120.19(19)
C12 C13 C17 123.3(2)
N1 C13 C17 116.52(18)
C3 C14 N1 122.57(19)
C3 C14 S 125.88(17)
N1 C14 S 111.54(15)
C12 C4 C3 109.46(17)
C12 C4 C5 110.57(17)
C3 C4 C5 112.43(18)
C6 C5 C10 117.7(2)
C6 C5 C4 121.79(19)
C10 C5 C4 120.5(2)
N1 C16 C15 107.7(2)
C14 C3 C2 119.1(2)
C14 C3 C4 119.78(19)
C2 C3 C4 121.0(2)
O2 C8AA C12 121.5(2)
O2 C8AA C19 120.4(2)
C12 C8AA C19 118.0(2)
O1 C2 C3 121.1(2)
O1 C2 C1 119.4(2)
C3 C2 C1 119.6(2)
C13 C17 C18 113.63(19)
C8AA C19 C18 114.0(2)
C9 C10 C5 120.9(3)
C16 C15 S 107.22(18)
C9 C8 C7 116.8(2)
C9 C8 C11 121.7(3)
C7 C8 C11 121.5(3)
C19 C18 C20 110.6(2)
C19 C18 C21 109.6(2)
C20 C18 C21 109.7(2)
C19 C18 C17 108.3(2)
C20 C18 C17 110.0(2)
C21 C18 C17 108.6(2)
C6 C7 C8 121.6(3)
C5 C6 C7 121.2(2)
C10 C9 C8 121.7(2)

loop_
_geom_bond_atom_site_label_1
_geom_bond_atom_site_label_2
_geom_bond_distance
S C14 1.751(2)
S C15 1.811(3)
N1 C14 1.382(3)
N1 C13 1.391(3)
N1 C16 1.466(3)
C12 C13 1.345(3)
C12 C8AA 1.458(3)
C12 C4 1.513(3)
C13 C17 1.497(3)
C14 C3 1.354(3)
C4 C3 1.521(3)
C4 C5 1.527(3)
C5 C6 1.373(3)
C5 C10 1.380(3)
C16 C15 1.492(4)
C3 C2 1.456(3)
O1 C2 1.232(3)
O2 C8AA 1.222(3)
C8AA C19 1.507(3)
C2 C1 1.489(4)
C17 C18 1.533(3)
C19 C18 1.521(4)
C10 C9 1.379(4)
C8 C9 1.381(4)
C8 C7 1.382(4)
C8 C11 1.516(4)
C18 C20 1.530(4)
C18 C21 1.531(3)
C7 C6 1.378(4)
